data_2017945
loop_
_publ_author_name
'Simmons, Trevor R.'
'Pickett, Christopher J.'
'Wright, Joseph A.'

_publ_section_title
;
 The mixed diol--dithiol 2,2-bis(sulfanylmethyl)propane-1,3-diol:
 characterization of key intermediates on a new synthetic pathway
;
_journal_coeditor_code SK3390
_journal_issue 1
_journal_name_full 'Acta Crystallographica Section C'
_journal_page_first o1
_journal_page_last o5
_journal_paper_doi 10.1107/S0108270110049371
_journal_volume 67
_journal_year 2011
_chemical_formula_iupac 'C8 H14 O5 S'
_chemical_formula_moiety 'C8 H14 O5 S'
_chemical_formula_sum 'C8 H14 O5 S'
_chemical_formula_weight 222.25
_chemical_name_systematic
;
9,9-dimethyl-2,4,8,10-tetraoxa-3\l^4^-thiaspiro[5.5]undecan-3-one
;
_space_group_IT_number 14
_symmetry_cell_setting monoclinic
_symmetry_space_group_name_Hall '-P 2ybc'
_symmetry_space_group_name_H-M 'P 1 21/c 1'
_atom_sites_solution_hydrogens geom
_atom_sites_solution_primary direct
_atom_sites_solution_secondary difmap
_cell_angle_alpha 90.00
_cell_angle_beta 98.135(8)
_cell_angle_gamma 90.00
_cell_formula_units_Z 4
_cell_length_a 13.1287(10)
_cell_length_b 6.0588(5)
_cell_length_c 12.5024(12)
_cell_measurement_reflns_used 5825
_cell_measurement_temperature 140(2)
_cell_measurement_theta_max 28.9771
_cell_measurement_theta_min 3.4312
_cell_volume 984.49(15)
_computing_cell_refinement 'CrysAlis Pro (Oxford Diffraction, 2009)'
_computing_data_collection 'CrysAlis Pro (Oxford Diffraction, 2009)'
_computing_data_reduction 'CrysAlis Pro (Oxford Diffraction, 2009)'
_computing_molecular_graphics 'ORTEP-3 (Farrugia, 1997)'
_computing_publication_material
;
SHELXL97 (Sheldrick, 2008), enCIFer (Allen <i>et al.</i>, 2004)
and
publCIF (Westrip, 2010)
;
_computing_structure_refinement 'SHELXL97 (Sheldrick, 2008)'
_computing_structure_solution 'SIR92 (Altomare <i>et al.</i>, 1993)'
_diffrn_ambient_temperature 140(2)
_diffrn_detector_area_resol_mean 16.0050
_diffrn_measured_fraction_theta_full 0.986
_diffrn_measured_fraction_theta_max 0.986
_diffrn_measurement_device_type 'Oxford Diffraction Xcalibur 3/CCD'
_diffrn_measurement_method \w
_diffrn_radiation_monochromator graphite
_diffrn_radiation_source 'Enhance (Mo) X-ray Source'
_diffrn_radiation_type 'Mo K\a'
_diffrn_radiation_wavelength 0.71073
_diffrn_reflns_av_R_equivalents 0.0276
_diffrn_reflns_av_sigmaI/netI 0.0227
_diffrn_reflns_limit_h_max 17
_diffrn_reflns_limit_h_min -16
_diffrn_reflns_limit_k_max 7
_diffrn_reflns_limit_k_min -7
_diffrn_reflns_limit_l_max 16
_diffrn_reflns_limit_l_min -16
_diffrn_reflns_number 12831
_diffrn_reflns_theta_full 27.50
_diffrn_reflns_theta_max 27.50
_diffrn_reflns_theta_min 3.44
_diffrn_standards_number 0
_exptl_absorpt_coefficient_mu 0.323
_exptl_absorpt_correction_T_max 1.00000
_exptl_absorpt_correction_T_min 0.77115
_exptl_absorpt_correction_type multi-scan
_exptl_absorpt_process_details '(CrysAlis Pro; Oxford Diffraction, 2009)'
_exptl_crystal_colour colourless
_exptl_crystal_density_diffrn 1.499
_exptl_crystal_density_method 'not measured'
_exptl_crystal_description prism
_exptl_crystal_F_000 472
_exptl_crystal_size_max 0.80
_exptl_crystal_size_mid 0.20
_exptl_crystal_size_min 0.06
_refine_diff_density_max 0.314
_refine_diff_density_min -0.390
_refine_ls_extinction_method none
_refine_ls_goodness_of_fit_ref 1.059
_refine_ls_hydrogen_treatment constr
_refine_ls_matrix_type full
_refine_ls_number_parameters 129
_refine_ls_number_reflns 2222
_refine_ls_number_restraints 0
_refine_ls_restrained_S_all 1.059
_refine_ls_R_factor_all 0.0419
_refine_ls_R_factor_gt 0.0291
_refine_ls_shift/su_max 0.001
_refine_ls_shift/su_mean 0.000
_refine_ls_structure_factor_coef Fsqd
_refine_ls_weighting_details 'calc w=1/[\s^2^(Fo^2^)+(0.0492P)^2^] where P=(Fo^2^+2Fc^2^)/3'
_refine_ls_weighting_scheme calc
_refine_ls_wR_factor_gt 0.0766
_refine_ls_wR_factor_ref 0.0792
_reflns_number_gt 1805
_reflns_number_total 2222
_reflns_threshold_expression I>2\s(I)
_cod_data_source_file sk3390.cif
_cod_data_source_block VII
_cod_original_sg_symbol_H-M 'P 21/c'
_cod_database_code 2017945
_cod_database_fobs_code 2017945

loop_
_symmetry_equiv_pos_as_xyz
'x, y, z'
'-x, y+1/2, -z+1/2'
'-x, -y, -z'
'x, -y-1/2, z-1/2'

loop_
_atom_site_type_symbol
_atom_site_label
_atom_site_fract_x
_atom_site_fract_y
_atom_site_fract_z
_atom_site_U_iso_or_equiv
_atom_site_adp_type
_atom_site_calc_flag
_atom_site_refinement_flags
_atom_site_occupancy
_atom_site_disorder_assembly
_atom_site_disorder_group
C C1 0.78608(9) 0.0967(2) 0.72178(10) 0.0142(3) Uani d . 1 . .
C C2 0.70686(10) 0.1782(2) 0.62931(11) 0.0181(3) Uani d . 1 . .
H H2A 0.6940 0.3375 0.6388 0.022 Uiso calc R 1 . .
H H2B 0.7339 0.1587 0.5599 0.022 Uiso calc R 1 . .
C C3 0.79634(9) -0.1541(2) 0.70963(11) 0.0173(3) Uani d . 1 . .
H H3A 0.8284 -0.1870 0.6444 0.021 Uiso calc R 1 . .
H H3B 0.8415 -0.2140 0.7731 0.021 Uiso calc R 1 . .
C C4 0.74842(10) 0.1541(2) 0.82781(11) 0.0186(3) Uani d . 1 . .
H H4A 0.7318 0.3135 0.8287 0.022 Uiso calc R 1 . .
H H4B 0.6848 0.0703 0.8340 0.022 Uiso calc R 1 . .
C C5 0.88798(10) 0.2127(2) 0.71495(11) 0.0187(3) Uani d . 1 . .
H H5A 0.9154 0.1634 0.6491 0.022 Uiso calc R 1 . .
H H5B 0.8764 0.3740 0.7093 0.022 Uiso calc R 1 . .
C C21 0.62398(10) -0.1749(2) 0.61483(11) 0.0170(3) Uani d . 1 . .
C C22 0.65135(11) -0.2343(2) 0.50460(11) 0.0232(3) Uani d . 1 . .
H H22A 0.7183 -0.1701 0.4963 0.035 Uiso calc R 1 . .
H H22B 0.5987 -0.1760 0.4483 0.035 Uiso calc R 1 . .
H H22C 0.6547 -0.3952 0.4979 0.035 Uiso calc R 1 . .
C C23 0.52239(11) -0.2737(2) 0.63305(13) 0.0261(3) Uani d . 1 . .
H H23A 0.5264 -0.4350 0.6291 0.039 Uiso calc R 1 . .
H H23B 0.4679 -0.2201 0.5774 0.039 Uiso calc R 1 . .
H H23C 0.5069 -0.2303 0.7045 0.039 Uiso calc R 1 . .
O O2 0.61281(6) 0.05888(14) 0.62652(7) 0.0176(2) Uani d . 1 . .
O O3 0.69761(7) -0.25739(14) 0.70084(8) 0.0178(2) Uani d . 1 . .
O O4 0.82622(7) 0.10215(16) 0.91939(7) 0.0214(2) Uani d . 1 . .
O O5 0.96301(7) 0.16491(16) 0.80975(8) 0.0219(2) Uani d . 1 . .
O O41 0.90322(8) 0.47225(17) 0.91447(8) 0.0288(3) Uani d . 1 . .
S S41 0.93149(2) 0.24070(6) 0.92378(3) 0.02050(11) Uani d . 1 . .

loop_
_atom_site_aniso_label
_atom_site_aniso_U_11
_atom_site_aniso_U_22
_atom_site_aniso_U_33
_atom_site_aniso_U_12
_atom_site_aniso_U_13
_atom_site_aniso_U_23
C1 0.0125(6) 0.0142(6) 0.0160(6) -0.0011(5) 0.0028(5) 0.0001(5)
C2 0.0197(7) 0.0131(6) 0.0205(7) -0.0019(5) -0.0003(5) 0.0019(5)
C3 0.0143(6) 0.0151(6) 0.0215(7) 0.0012(5) -0.0004(5) -0.0015(5)
C4 0.0137(6) 0.0236(7) 0.0187(7) 0.0002(5) 0.0024(5) -0.0031(6)
C5 0.0167(6) 0.0224(7) 0.0168(7) -0.0051(5) 0.0024(5) -0.0005(5)
C21 0.0171(7) 0.0131(6) 0.0197(7) 0.0010(5) -0.0015(5) -0.0006(5)
C22 0.0278(7) 0.0196(7) 0.0212(7) 0.0018(6) -0.0003(6) -0.0039(6)
C23 0.0198(7) 0.0252(8) 0.0323(8) -0.0066(6) 0.0003(6) -0.0004(6)
O2 0.0140(5) 0.0140(5) 0.0240(5) 0.0005(3) -0.0001(4) -0.0017(4)
O3 0.0181(5) 0.0132(5) 0.0207(5) -0.0023(4) -0.0019(4) 0.0026(4)
O4 0.0202(5) 0.0276(5) 0.0163(5) -0.0040(4) 0.0024(4) -0.0004(4)
O5 0.0128(5) 0.0277(5) 0.0248(5) -0.0016(4) 0.0016(4) -0.0021(4)
O41 0.0328(6) 0.0200(5) 0.0307(6) -0.0004(4) -0.0053(5) -0.0058(4)
S41 0.01916(18) 0.0206(2) 0.02027(19) -0.00169(14) -0.00235(13) -0.00212(14)

loop_
_atom_type_symbol
_atom_type_description
_atom_type_scat_dispersion_real
_atom_type_scat_dispersion_imag
_atom_type_scat_source
C C 0.0033 0.0016 'International Tables Vol C Tables 4.2.6.8 and 6.1.1.4'
H H 0.0000 0.0000 'International Tables Vol C Tables 4.2.6.8 and 6.1.1.4'
O O 0.0106 0.0060 'International Tables Vol C Tables 4.2.6.8 and 6.1.1.4'
S S 0.1246 0.1234 'International Tables Vol C Tables 4.2.6.8 and 6.1.1.4'

loop_
_geom_angle_atom_site_label_1
_geom_angle_atom_site_label_2
_geom_angle_atom_site_label_3
_geom_angle_site_symmetry_1
_geom_angle_site_symmetry_3
_geom_angle
_geom_angle_publ_flag
C4 C1 C2 . . 108.43(11) ?
C4 C1 C5 . . 109.86(11) ?
C2 C1 C5 . . 108.55(10) ?
C4 C1 C3 . . 110.93(11) ?
C2 C1 C3 . . 107.81(10) ?
C5 C1 C3 . . 111.16(10) ?
O2 C2 C1 . . 110.46(10) ?
O2 C2 H2A . . 109.6 ?
C1 C2 H2A . . 109.6 ?
O2 C2 H2B . . 109.6 ?
C1 C2 H2B . . 109.6 ?
H2A C2 H2B . . 108.1 ?
O3 C3 C1 . . 110.47(10) ?
O3 C3 H3A . . 109.6 ?
C1 C3 H3A . . 109.6 ?
O3 C3 H3B . . 109.6 ?
C1 C3 H3B . . 109.6 ?
H3A C3 H3B . . 108.1 ?
O4 C4 C1 . . 110.95(10) ?
O4 C4 H4A . . 109.4 ?
C1 C4 H4A . . 109.4 ?
O4 C4 H4B . . 109.4 ?
C1 C4 H4B . . 109.4 ?
H4A C4 H4B . . 108.0 ?
O5 C5 C1 . . 111.10(10) ?
O5 C5 H5A . . 109.4 ?
C1 C5 H5A . . 109.4 ?
O5 C5 H5B . . 109.4 ?
C1 C5 H5B . . 109.4 ?
H5A C5 H5B . . 108.0 ?
O3 C21 O2 . . 109.66(10) ?
O3 C21 C23 . . 105.41(11) ?
O2 C21 C23 . . 105.74(10) ?
O3 C21 C22 . . 112.25(11) ?
O2 C21 C22 . . 111.59(11) ?
C23 C21 C22 . . 111.81(11) ?
C21 C22 H22A . . 109.5 ?
C21 C22 H22B . . 109.5 ?
H22A C22 H22B . . 109.5 ?
C21 C22 H22C . . 109.5 ?
H22A C22 H22C . . 109.5 ?
H22B C22 H22C . . 109.5 ?
C21 C23 H23A . . 109.5 ?
C21 C23 H23B . . 109.5 ?
H23A C23 H23B . . 109.5 ?
C21 C23 H23C . . 109.5 ?
H23A C23 H23C . . 109.5 ?
H23B C23 H23C . . 109.5 ?
C2 O2 C21 . . 113.73(9) ?
C3 O3 C21 . . 114.45(10) ?
C4 O4 S41 . . 114.63(8) ?
C5 O5 S41 . . 115.79(8) ?
O41 S41 O5 . . 107.46(6) y
O41 S41 O4 . . 107.00(6) y
O5 S41 O4 . . 98.53(5) y

loop_
_geom_bond_atom_site_label_1
_geom_bond_atom_site_label_2
_geom_bond_site_symmetry_2
_geom_bond_distance
_geom_bond_publ_flag
C1 C4 . 1.5194(18) ?
C1 C2 . 1.5239(17) ?
C1 C5 . 1.5243(17) ?
C1 C3 . 1.5347(18) ?
C2 O2 . 1.4270(15) ?
C2 H2A . 0.9900 ?
C2 H2B . 0.9900 ?
C3 O3 . 1.4295(15) y
C3 H3A . 0.9900 ?
C3 H3B . 0.9900 ?
C4 O4 . 1.4569(16) y
C4 H4A . 0.9900 ?
C4 H4B . 0.9900 ?
C5 O5 . 1.4590(16) y
C5 H5A . 0.9900 ?
C5 H5B . 0.9900 ?
C21 O2 . 1.4338(16) y
C21 O3 . 1.4304(15) y
C21 C23 . 1.5084(19) ?
C21 C22 . 1.5158(19) ?
C22 H22A . 0.9800 ?
C22 H22B . 0.9800 ?
C22 H22C . 0.9800 ?
C23 H23A . 0.9800 ?
C23 H23B . 0.9800 ?
C23 H23C . 0.9800 ?
O4 S41 . 1.6113(9) y
O5 S41 . 1.6067(10) y
O41 S41 . 1.4516(11) y

loop_
_geom_torsion_atom_site_label_1
_geom_torsion_atom_site_label_2
_geom_torsion_atom_site_label_3
_geom_torsion_atom_site_label_4
_geom_torsion_site_symmetry_1
_geom_torsion_site_symmetry_2
_geom_torsion_site_symmetry_3
_geom_torsion_site_symmetry_4
_geom_torsion
_geom_torsion_publ_flag
C4 C1 C2 O2 . . . . -66.08(13) ?
C5 C1 C2 O2 . . . . 174.61(10) ?
C3 C1 C2 O2 . . . . 54.09(14) ?
C4 C1 C3 O3 . . . . 65.64(13) ?
C2 C1 C3 O3 . . . . -52.94(13) ?
C5 C1 C3 O3 . . . . -171.81(10) ?
C2 C1 C4 O4 . . . . -173.71(10) ?
C5 C1 C4 O4 . . . . -55.22(14) ?
C3 C1 C4 O4 . . . . 68.08(13) ?
C4 C1 C5 O5 . . . . 53.66(14) ?
C2 C1 C5 O5 . . . . 172.07(10) ?
C3 C1 C5 O5 . . . . -69.50(13) ?
C1 C2 O2 C21 . . . . -58.17(14) ?
O3 C21 O2 C2 . . . . 57.19(13) ?
C23 C21 O2 C2 . . . . 170.39(11) ?
C22 C21 O2 C2 . . . . -67.83(13) ?
C1 C3 O3 C21 . . . . 56.11(14) ?
O2 C21 O3 C3 . . . . -56.36(13) ?
C23 C21 O3 C3 . . . . -169.77(10) ?
C22 C21 O3 C3 . . . . 68.28(14) ?
C1 C4 O4 S41 . . . . 63.15(13) ?
C1 C5 O5 S41 . . . . -60.57(12) ?
C5 O5 S41 O41 . . . . -52.49(10) ?
C5 O5 S41 O4 . . . . 58.44(9) ?
C4 O4 S41 O41 . . . . 51.88(10) ?
C4 O4 S41 O5 . . . . -59.42(9) ?

loop_
_cod_related_entry_id
_cod_related_entry_database
_cod_related_entry_code
1 ChemSpider 30654282
